data_4029770
loop_
_publ_author_name
'Schmaderer, Harald'
'Bhuyan, Mouchumi'
'K\"onig, Burkhard'

_publ_section_title
;
 Synthesis of rigidified flavin-guanidinium ion conjugates and
 investigation of their photocatalytic properties.
;
_journal_name_full 'Beilstein journal of organic chemistry'
_journal_page_first 26
_journal_paper_doi 10.3762/bjoc.5.26
_journal_volume 5
_journal_year 2009
_chemical_compound_source 'see text'
_chemical_formula_moiety 'C28 H35 N8 O5, C H4 O, Cl'
_chemical_formula_sum 'C29 H39 Cl N8 O6'
_chemical_formula_weight 631.13
_chemical_name_systematic ?
_space_group_IT_number 14
_symmetry_cell_setting monoclinic
_symmetry_Int_Tables_number 14
_symmetry_space_group_name_Hall '-P 2yn'
_symmetry_space_group_name_H-M 'P 1 21/n 1'
_atom_sites_solution_hydrogens geom
_atom_sites_solution_primary direct
_atom_sites_solution_secondary difmap
_cell_angle_alpha 90
_cell_angle_beta 106.6480(17)
_cell_angle_gamma 90
_cell_formula_units_Z 4
_cell_length_a 12.4965(2)
_cell_length_b 13.0048(2)
_cell_length_c 18.7848(3)
_cell_measurement_reflns_used 6541
_cell_measurement_temperature 123
_cell_measurement_theta_max 66.3576
_cell_measurement_theta_min 2.4488
_cell_volume 2924.84(8)
_computing_cell_refinement
;
CrysAlis RED, Oxford Diffraction Ltd.,
Version 1.171.32.15 (release 10-01-2008 CrysAlis171 .NET)
;
_computing_data_collection
;
CrysAlis CCD, Oxford Diffraction Ltd.,
Version 1.171.32.15 (release 10-01-2008 CrysAlis171 .NET)
;
_computing_data_reduction
;
CrysAlis RED, Oxford Diffraction Ltd.,
Version 1.171.32.15 (release 10-01-2008 CrysAlis171 .NET)
;
_computing_molecular_graphics 'PLATON (Spek, 1990)'
_computing_publication_material 'PLATON (Spek, 2003)'
_computing_structure_refinement 'SHELXL-97 (Sheldrick, 1997)'
_computing_structure_solution 'SIR-97 (Altomare, 1999)'
_diffrn_ambient_temperature 123
_diffrn_detector_area_resol_mean 10.5431
_diffrn_measured_fraction_theta_full 0.969
_diffrn_measured_fraction_theta_max 0.969
_diffrn_measurement_details
;
  1 omega  -86.00  -33.00   1.0000    3.0000
omega____ theta____ kappa____ phi______ omega'___ theta'___ frames
    -      -11.6137  -45.0000  150.0000    0.0000    0.0000 53

  2 omega   12.00   53.00   1.0000    3.0000
omega____ theta____ kappa____ phi______ omega'___ theta'___ frames
    -       11.6137  -98.0000  240.0000    0.0000    0.0000 41

  3 omega  -14.00   33.00   1.0000    3.0000
omega____ theta____ kappa____ phi______ omega'___ theta'___ frames
    -       11.6137   45.0000    0.0000    0.0000    0.0000 47

  4 omega  -83.00  -36.00   1.0000    3.0000
omega____ theta____ kappa____ phi______ omega'___ theta'___ frames
    -      -11.6137  -45.0000   30.0000    0.0000    0.0000 47

  5 omega -111.00  -57.00   1.0000   36.0000
omega____ theta____ kappa____ phi______ omega'___ theta'___ frames
    -      -90.0000   98.0000  299.0000    0.0000    0.0000 54

  6 omega -115.00  -61.00   1.0000   36.0000
omega____ theta____ kappa____ phi______ omega'___ theta'___ frames
    -      -90.0000  109.0000  210.0000    0.0000    0.0000 54

  7 omega -173.00 -100.00   1.0000   36.0000
omega____ theta____ kappa____ phi______ omega'___ theta'___ frames
    -      -90.0000  -98.0000   12.0000    0.0000    0.0000 73

  8 omega -165.00  -62.00   1.0000   36.0000
omega____ theta____ kappa____ phi______ omega'___ theta'___ frames
    -      -90.0000  -45.0000   49.0000    0.0000    0.0000 103

  9 omega -124.00  -15.00   1.0000   36.0000
omega____ theta____ kappa____ phi______ omega'___ theta'___ frames
    -      -90.0000   77.0000  120.0000    0.0000    0.0000 109

 10 omega   66.00  151.00   1.0000   36.0000
omega____ theta____ kappa____ phi______ omega'___ theta'___ frames
    -       93.5000   45.0000  300.0000    0.0000    0.0000 85

 11 omega   72.00  119.00   1.0000   36.0000
omega____ theta____ kappa____ phi______ omega'___ theta'___ frames
    -       93.5000  -45.0000  229.0000    0.0000    0.0000 47

 12 omega   68.00  121.00   1.0000   36.0000
omega____ theta____ kappa____ phi______ omega'___ theta'___ frames
    -       93.5000  -45.0000  120.0000    0.0000    0.0000 53

;
_diffrn_measurement_device_type 'Oxford Diffraction Gemini Ultra'
_diffrn_measurement_method omega-scan
_diffrn_radiation_monochromator mirror
_diffrn_radiation_probe x-ray
_diffrn_radiation_source 'Enhance (Cu) X-ray Source'
_diffrn_radiation_type CuK\a
_diffrn_radiation_wavelength 1.54184
_diffrn_reflns_av_R_equivalents 0.0277
_diffrn_reflns_av_sigmaI/netI 0.0333
_diffrn_reflns_limit_h_max 14
_diffrn_reflns_limit_h_min -14
_diffrn_reflns_limit_k_max 15
_diffrn_reflns_limit_k_min -15
_diffrn_reflns_limit_l_max 19
_diffrn_reflns_limit_l_min -22
_diffrn_reflns_number 12699
_diffrn_reflns_reduction_process
;
;
_diffrn_reflns_theta_full 66.47
_diffrn_reflns_theta_max 66.47
_diffrn_reflns_theta_min 3.80
_diffrn_standards_decay_% 0
_diffrn_standards_number 0
_exptl_absorpt_coefficient_mu 1.652
_exptl_absorpt_correction_T_max 1.00000
_exptl_absorpt_correction_T_min 0.85583
_exptl_absorpt_correction_type multi-scan
_exptl_absorpt_process_details
;
CrysAlis RED, Oxford Diffraction Ltd.,
Version 1.171.32.15 (release 10-01-2008 CrysAlis171 .NET)
Empirical absorption correction using spherical harmonics,
 implemented in SCALE3 ABSPACK scaling algorithm.
;
_exptl_crystal_colour yellow
_exptl_crystal_density_diffrn 1.433
_exptl_crystal_density_method 'Not Measured'
_exptl_crystal_description plate
_exptl_crystal_F_000 1336
_exptl_crystal_size_max 0.190
_exptl_crystal_size_mid 0.090
_exptl_crystal_size_min 0.030
_refine_diff_density_max 0.617
_refine_diff_density_min -0.679
_refine_diff_density_rms 0.068
_refine_ls_extinction_method none
_refine_ls_goodness_of_fit_ref 1.038
_refine_ls_hydrogen_treatment constr
_refine_ls_matrix_type full
_refine_ls_number_parameters 414
_refine_ls_number_reflns 4997
_refine_ls_number_restraints 0
_refine_ls_restrained_S_all 1.038
_refine_ls_R_factor_all 0.0733
_refine_ls_R_factor_gt 0.0586
_refine_ls_shift/su_max 0.001
_refine_ls_shift/su_mean 0.000
_refine_ls_structure_factor_coef Fsqd
_refine_ls_weighting_details 'calc w=1/[\s^2^(Fo^2^)+(0.1013P)^2^+2.3883P] where P=(Fo^2^+2Fc^2^)/3'
_refine_ls_weighting_scheme calc
_refine_ls_wR_factor_gt 0.1651
_refine_ls_wR_factor_ref 0.1742
_reflns_number_gt 3945
_reflns_number_total 4997
_reflns_threshold_expression I>2\s(I)
_cod_data_source_file 1860-5397-5-26-S2.cif
_cod_data_source_block h127
_cod_depositor_comments
;
The following automatic conversions were performed:

'_symmetry_cell_setting' value 'Monoclinic' changed to 'monoclinic'
according to
/usr/data/users/saulius/automatic-downloads/retrospective/Beilstein/lib/dictionaries/cif_core.dic
dictionary named 'cif_core.dic' version 2.4.2 from 2011-04-26.

Automatic conversion script
Id: cif_fix_values 2281 2013-09-26 08:29:07Z andrius 
;
_cod_original_sg_symbol_H-M 'P 21/n'
_cod_database_code 4029770

loop_
_symmetry_equiv_pos_site_id
_symmetry_equiv_pos_as_xyz
1 x,y,z
2 1/2-x,1/2+y,1/2-z
3 -x,-y,-z
4 1/2+x,1/2-y,1/2+z

loop_
_atom_site_aniso_label
_atom_site_aniso_U_11
_atom_site_aniso_U_22
_atom_site_aniso_U_33
_atom_site_aniso_U_23
_atom_site_aniso_U_13
_atom_site_aniso_U_12
O1 0.0597(16) 0.0483(14) 0.0457(12) -0.0033(11) 0.0216(12) 0.0126(12)
O2 0.0522(14) 0.0256(11) 0.0458(12) 0.0013(9) 0.0148(10) 0.0028(9)
O3 0.0320(11) 0.0270(10) 0.0310(10) 0.0015(8) 0.0062(8) 0.0014(8)
O4 0.0325(12) 0.0374(12) 0.0498(12) 0.0130(10) 0.0041(10) 0.0070(10)
O5 0.0408(12) 0.0288(10) 0.0330(10) 0.0001(9) 0.0090(9) 0.0019(9)
N1 0.0361(14) 0.0310(13) 0.0380(13) 0.0004(11) 0.0105(11) -0.0008(11)
N2 0.0323(13) 0.0289(12) 0.0389(13) -0.0020(10) 0.0088(11) 0.0022(10)
N3 0.0276(13) 0.0226(11) 0.0383(13) -0.0023(10) 0.0032(10) -0.0014(9)
N4 0.0253(12) 0.0218(11) 0.0387(13) -0.0024(10) 0.0043(10) 0.0014(9)
N5 0.0265(12) 0.0233(11) 0.0321(12) -0.0013(9) 0.0061(10) 0.0014(9)
N6 0.0354(14) 0.0247(12) 0.0348(13) 0.0004(10) 0.0110(11) 0.0025(10)
N7 0.0444(16) 0.0392(16) 0.0399(15) -0.0074(12) 0.0147(13) 0.0046(13)
N8 0.0398(16) 0.0277(13) 0.0549(17) -0.0053(12) 0.0168(13) 0.0041(11)
C1 0.0328(16) 0.0322(16) 0.0431(17) -0.0014(13) 0.0076(14) -0.0001(13)
C2 0.0290(16) 0.0254(15) 0.0395(15) -0.0008(12) 0.0030(13) -0.0038(12)
C3 0.0236(14) 0.0250(13) 0.0376(15) -0.0037(11) 0.0035(12) -0.0036(11)
C4 0.0225(14) 0.0248(13) 0.0366(14) -0.0025(11) 0.0018(12) -0.0032(11)
C5 0.050(2) 0.0369(17) 0.0436(17) 0.0061(14) 0.0163(15) 0.0018(14)
C6 0.0252(14) 0.0235(13) 0.0387(15) -0.0029(11) 0.0024(12) -0.0032(11)
C7 0.0235(14) 0.0246(13) 0.0376(15) -0.0032(11) 0.0038(12) -0.0035(11)
C8 0.0286(15) 0.0250(14) 0.0419(16) -0.0031(12) 0.0036(13) -0.0003(12)
C9 0.0297(15) 0.0313(15) 0.0389(15) -0.0072(12) 0.0049(13) -0.0058(12)
C10 0.0268(15) 0.0343(15) 0.0364(15) -0.0036(12) 0.0014(12) -0.0060(12)
C11 0.0277(15) 0.0272(14) 0.0415(16) -0.0013(12) 0.0028(13) 0.0001(12)
C12 0.046(2) 0.0398(18) 0.0437(17) -0.0090(14) 0.0120(15) -0.0015(14)
C13 0.0379(18) 0.0440(18) 0.0364(15) -0.0012(14) 0.0018(14) 0.0029(14)
C14 0.0266(15) 0.0232(14) 0.0399(15) 0.0003(11) 0.0048(12) 0.0043(11)
C15 0.0289(15) 0.0233(13) 0.0398(15) -0.0019(11) 0.0092(12) 0.0027(11)
C16 0.0277(15) 0.0194(12) 0.0315(14) -0.0033(11) 0.0036(11) -0.0011(10)
C17 0.0294(15) 0.0207(13) 0.0328(14) -0.0006(11) 0.0070(12) 0.0018(11)
C18 0.0346(16) 0.0263(14) 0.0343(15) -0.0036(11) 0.0098(13) -0.0011(12)
C19 0.0315(15) 0.0266(14) 0.0322(14) 0.0005(11) 0.0053(12) 0.0003(11)
C20 0.0270(15) 0.0245(14) 0.0385(15) -0.0002(12) 0.0017(12) -0.0014(12)
C21 0.0341(16) 0.0232(13) 0.0331(14) 0.0021(11) 0.0092(12) 0.0004(11)
C22 0.0263(14) 0.0224(13) 0.0316(13) -0.0006(11) 0.0051(11) -0.0002(11)
C23 0.0255(14) 0.0247(14) 0.0338(14) 0.0010(11) 0.0051(11) 0.0034(11)
C24 0.0335(16) 0.0224(14) 0.0429(16) -0.0007(12) 0.0109(13) 0.0031(12)
C25 0.049(2) 0.0399(17) 0.0313(15) 0.0017(13) 0.0046(14) -0.0040(15)
C26 0.0290(15) 0.0291(14) 0.0398(15) -0.0017(12) 0.0060(12) -0.0027(12)
C27 0.0276(15) 0.0225(13) 0.0321(14) -0.0037(11) 0.0029(12) -0.0022(11)
C28 0.0288(15) 0.0279(15) 0.0395(15) -0.0074(12) 0.0037(13) -0.0006(12)
O6 0.071(3) 0.131(4) 0.167(5) 0.051(3) 0.025(3) -0.010(3)
C29 0.053(3) 0.122(4) 0.060(3) 0.007(3) 0.013(2) 0.003(3)
Cl1 0.0714(6) 0.0368(4) 0.0872(7) 0.0243(4) 0.0511(6) 0.0215(4)

loop_
_atom_site_label
_atom_site_type_symbol
_atom_site_thermal_displace_type
_atom_site_fract_x
_atom_site_fract_y
_atom_site_fract_z
_atom_site_occupancy
_atom_site_U_iso_or_equiv
_atom_site_calc_flag
_atom_site_refinement_flags
O1 O Uani 0.2489(2) -0.29139(19) 0.54443(13) 1.000 0.0499(8) . .
O2 O Uani 0.3920(2) -0.57215(16) 0.46198(12) 1.000 0.0410(7) . .
O3 O Uani 0.52564(16) -0.22453(15) 0.39679(10) 1.000 0.0306(6) . .
O4 O Uani 0.35747(18) 0.00281(17) 0.21756(12) 1.000 0.0415(7) . .
O5 O Uani 0.60292(18) 0.00810(15) 0.43257(11) 1.000 0.0345(6) . .
N1 N Uani 0.3198(2) -0.43235(19) 0.50303(13) 1.000 0.0351(8) . .
N2 N Uani 0.2699(2) -0.27843(18) 0.42906(14) 1.000 0.0337(7) . .
N3 N Uani 0.3910(2) -0.46838(18) 0.33317(13) 1.000 0.0308(7) . .
N4 N Uani 0.28831(19) -0.27552(17) 0.31082(13) 1.000 0.0296(7) . .
N5 N Uani 0.44299(19) -0.10964(17) 0.30735(12) 1.000 0.0278(7) . .
N6 N Uani 0.5558(2) 0.14624(18) 0.35543(14) 1.000 0.0314(8) . .
N7 N Uani 0.4868(2) 0.1692(2) 0.45694(16) 1.000 0.0406(9) . .
N8 N Uani 0.4782(2) 0.2995(2) 0.37271(18) 1.000 0.0401(9) . .
C1 C Uani 0.2776(3) -0.3297(2) 0.49349(18) 1.000 0.0367(9) . .
C2 C Uani 0.3580(2) -0.4835(2) 0.45188(17) 1.000 0.0327(9) . .
C3 C Uani 0.3518(2) -0.4258(2) 0.38308(16) 1.000 0.0298(8) . .
C4 C Uani 0.3018(2) -0.3251(2) 0.37636(16) 1.000 0.0294(8) . .
C5 C Uani 0.3188(3) -0.4869(3) 0.57134(18) 1.000 0.0429(10) . .
C6 C Uani 0.3750(2) -0.4179(2) 0.26713(16) 1.000 0.0305(8) . .
C7 C Uani 0.3192(2) -0.3219(2) 0.25313(16) 1.000 0.0296(8) . .
C8 C Uani 0.4105(2) -0.4651(2) 0.21066(17) 1.000 0.0332(9) . .
C9 C Uani 0.3836(2) -0.4258(2) 0.13969(16) 1.000 0.0343(9) . .
C10 C Uani 0.3241(2) -0.3308(2) 0.12549(17) 1.000 0.0341(9) . .
C11 C Uani 0.2960(2) -0.2797(2) 0.18177(17) 1.000 0.0336(9) . .
C12 C Uani 0.4127(3) -0.4834(3) 0.07826(18) 1.000 0.0433(11) . .
C13 C Uani 0.2901(3) -0.2867(3) 0.04871(17) 1.000 0.0413(10) . .
C14 C Uani 0.2512(2) -0.1668(2) 0.30598(17) 1.000 0.0309(8) . .
C15 C Uani 0.3506(2) -0.0970(2) 0.34099(16) 1.000 0.0308(8) . .
C16 C Uani 0.5313(2) -0.1757(2) 0.34310(15) 1.000 0.0272(8) . .
C17 C Uani 0.6302(2) -0.1817(2) 0.31147(15) 1.000 0.0280(8) . .
C18 C Uani 0.5892(3) -0.1668(2) 0.22744(16) 1.000 0.0318(9) . .
C19 C Uani 0.5338(2) -0.0617(2) 0.20927(15) 1.000 0.0309(8) . .
C20 C Uani 0.4371(2) -0.0524(2) 0.24274(16) 1.000 0.0316(8) . .
C21 C Uani 0.6202(2) 0.0228(2) 0.24258(15) 1.000 0.0302(8) . .
C22 C Uani 0.6784(2) 0.0146(2) 0.32702(15) 1.000 0.0274(8) . .
C23 C Uani 0.7159(2) -0.0972(2) 0.34657(15) 1.000 0.0287(8) . .
C24 C Uani 0.6861(3) -0.2866(2) 0.33103(17) 1.000 0.0329(9) . .
C25 C Uani 0.4894(3) -0.0457(3) 0.12534(16) 1.000 0.0415(10) . .
C26 C Uani 0.7831(2) 0.0839(2) 0.34756(17) 1.000 0.0334(8) . .
C27 C Uani 0.6086(2) 0.0529(2) 0.37696(15) 1.000 0.0286(8) . .
C28 C Uani 0.5056(2) 0.2063(2) 0.39695(17) 1.000 0.0333(9) . .
O6 O Uani 0.5369(4) -0.2787(4) 0.0161(3) 1.000 0.125(2) . .
C29 C Uani 0.4938(4) -0.2362(5) -0.0483(3) 1.000 0.0790(19) . .
Cl1 Cl Uani 0.57361(9) 0.30639(7) 0.23763(6) 1.000 0.0592(3) . .
H5A H Uiso 0.32970 -0.43740 0.61220 1.000 0.0510 calc R
H5B H Uiso 0.24680 -0.52170 0.56380 1.000 0.0510 calc R
H5C H Uiso 0.37900 -0.53780 0.58360 1.000 0.0510 calc R
H6N H Uiso 0.570(3) 0.175(3) 0.316(2) 1.000 0.0380 . .
H7N H Uiso 0.510(3) 0.102(3) 0.470(2) 1.000 0.0490 . .
H7O H Uiso 0.466(3) 0.203(3) 0.484(2) 1.000 0.0490 . .
H8 H Uiso 0.45440 -0.52590 0.22170 1.000 0.0400 calc R
H8N H Uiso 0.493(3) 0.321(3) 0.332(2) 1.000 0.0480 . .
H8O H Uiso 0.452(3) 0.338(3) 0.397(2) 1.000 0.0480 . .
H11 H Uiso 0.26010 -0.21470 0.17200 1.000 0.0400 calc R
H12A H Uiso 0.37590 -0.55070 0.07170 1.000 0.0520 calc R
H12B H Uiso 0.49380 -0.49290 0.09110 1.000 0.0520 calc R
H12C H Uiso 0.38730 -0.44410 0.03190 1.000 0.0520 calc R
H13A H Uiso 0.24160 -0.33560 0.01460 1.000 0.0500 calc R
H13B H Uiso 0.35690 -0.27360 0.03260 1.000 0.0500 calc R
H13C H Uiso 0.24970 -0.22210 0.04860 1.000 0.0500 calc R
H14A H Uiso 0.19350 -0.15820 0.33220 1.000 0.0370 calc R
H14B H Uiso 0.21790 -0.14760 0.25330 1.000 0.0370 calc R
H15A H Uiso 0.32540 -0.02450 0.33540 1.000 0.0370 calc R
H15B H Uiso 0.37850 -0.11220 0.39480 1.000 0.0370 calc R
H18A H Uiso 0.53500 -0.22150 0.20490 1.000 0.0380 calc R
H18B H Uiso 0.65300 -0.17190 0.20630 1.000 0.0380 calc R
H21A H Uiso 0.58230 0.09040 0.23260 1.000 0.0360 calc R
H21B H Uiso 0.67830 0.02160 0.21620 1.000 0.0360 calc R
H23A H Uiso 0.73620 -0.10490 0.40130 1.000 0.0340 calc R
H23B H Uiso 0.78430 -0.10950 0.33130 1.000 0.0340 calc R
H24A H Uiso 0.63230 -0.34100 0.30970 1.000 0.0400 calc R
H24B H Uiso 0.71190 -0.29440 0.38520 1.000 0.0400 calc R
H24C H Uiso 0.75000 -0.29160 0.31080 1.000 0.0400 calc R
H25A H Uiso 0.43410 -0.09900 0.10390 1.000 0.0500 calc R
H25B H Uiso 0.55140 -0.05010 0.10320 1.000 0.0500 calc R
H25C H Uiso 0.45430 0.02220 0.11520 1.000 0.0500 calc R
H26A H Uiso 0.76100 0.15540 0.33480 1.000 0.0400 calc R
H26B H Uiso 0.83460 0.06160 0.31990 1.000 0.0400 calc R
H26C H Uiso 0.82010 0.07860 0.40100 1.000 0.0400 calc R
H6 H Uiso 0.60640 -0.26980 0.02920 1.000 0.1500 calc R
H29A H Uiso 0.49660 -0.16130 -0.04290 1.000 0.0950 calc R
H29B H Uiso 0.41590 -0.25830 -0.06830 1.000 0.0950 calc R
H29C H Uiso 0.53620 -0.25710 -0.08240 1.000 0.0950 calc R

loop_
_atom_type_symbol
_atom_type_description
_atom_type_scat_dispersion_real
_atom_type_scat_dispersion_imag
_atom_type_scat_source
O O 0.0492 0.0322 'International Tables Vol C Tables 4.2.6.8 and 6.1.1.4'
N N 0.0311 0.0180 'International Tables Vol C Tables 4.2.6.8 and 6.1.1.4'
Cl Cl 0.3639 0.7018 'International Tables Vol C Tables 4.2.6.8 and 6.1.1.4'
H H 0.0000 0.0000 'International Tables Vol C Tables 4.2.6.8 and 6.1.1.4'
C C 0.0181 0.0091 'International Tables Vol C Tables 4.2.6.8 and 6.1.1.4'

loop_
_geom_angle_atom_site_label_1
_geom_angle_atom_site_label_2
_geom_angle_atom_site_label_3
_geom_angle
_geom_angle_publ_flag
C29 O6 H6 109.00 no
C1 N1 C2 124.0(2) yes
C2 N1 C5 118.2(3) yes
C1 N1 C5 117.8(3) yes
C1 N2 C4 118.9(2) yes
C3 N3 C6 117.6(2) yes
C4 N4 C14 117.7(2) yes
C7 N4 C14 121.2(2) yes
C4 N4 C7 120.8(2) yes
C15 N5 C16 117.8(2) yes
C16 N5 C20 125.0(2) yes
C15 N5 C20 117.2(2) yes
C27 N6 C28 126.0(2) yes
C27 N6 H6N 115(2) no
C28 N6 H6N 118(2) no
H7N N7 H7O 120(4) no
C28 N7 H7N 117(2) no
C28 N7 H7O 122(3) no
C28 N8 H8N 120(3) no
C28 N8 H8O 119(3) no
H8N N8 H8O 121(4) no
N1 C1 N2 120.0(3) yes
O1 C1 N1 117.7(3) yes
O1 C1 N2 122.4(3) yes
N1 C2 C3 115.3(2) yes
O2 C2 N1 121.8(3) yes
O2 C2 C3 122.9(3) yes
C2 C3 C4 116.8(2) no
N3 C3 C4 124.6(3) yes
N3 C3 C2 118.6(2) yes
N2 C4 C3 124.8(3) yes
N4 C4 C3 116.7(2) yes
N2 C4 N4 118.5(2) yes
N3 C6 C8 118.7(2) yes
C7 C6 C8 119.4(3) no
N3 C6 C7 121.9(3) yes
N4 C7 C6 118.0(2) yes
N4 C7 C11 123.3(2) yes
C6 C7 C11 118.6(2) no
C6 C8 C9 121.8(2) no
C8 C9 C10 118.2(3) no
C8 C9 C12 120.8(3) no
C10 C9 C12 121.0(3) no
C9 C10 C13 120.1(3) no
C11 C10 C13 119.4(3) no
C9 C10 C11 120.5(3) no
C7 C11 C10 121.2(2) no
N4 C14 C15 109.8(2) yes
N5 C15 C14 112.9(2) yes
O3 C16 N5 119.5(2) yes
O3 C16 C17 123.2(2) yes
N5 C16 C17 117.3(2) yes
C23 C17 C24 108.6(2) no
C16 C17 C23 109.8(2) no
C16 C17 C24 108.6(2) no
C18 C17 C23 109.7(2) no
C18 C17 C24 110.9(2) no
C16 C17 C18 109.2(2) no
C17 C18 C19 110.0(2) no
C18 C19 C21 109.1(2) no
C20 C19 C21 108.8(2) no
C20 C19 C25 108.6(2) no
C21 C19 C25 109.1(2) no
C18 C19 C20 110.0(2) no
C18 C19 C25 111.1(2) no
O4 C20 N5 119.1(3) yes
O4 C20 C19 123.3(3) yes
N5 C20 C19 117.6(2) yes
C19 C21 C22 115.8(2) no
C21 C22 C26 109.4(2) no
C21 C22 C27 114.9(2) no
C23 C22 C26 108.3(2) no
C23 C22 C27 110.4(2) no
C26 C22 C27 104.3(2) no
C21 C22 C23 109.3(2) no
C17 C23 C22 116.3(2) no
N6 C27 C22 114.4(2) yes
O5 C27 N6 122.0(3) yes
O5 C27 C22 123.6(2) yes
N6 C28 N8 116.5(3) yes
N7 C28 N8 123.3(3) yes
N6 C28 N7 120.2(2) yes
N1 C5 H5A 109.00 no
N1 C5 H5B 109.00 no
H5A C5 H5B 109.00 no
H5A C5 H5C 110.00 no
H5B C5 H5C 109.00 no
N1 C5 H5C 109.00 no
C9 C8 H8 119.00 no
C6 C8 H8 119.00 no
C7 C11 H11 119.00 no
C10 C11 H11 119.00 no
C9 C12 H12A 109.00 no
C9 C12 H12B 110.00 no
H12A C12 H12B 109.00 no
H12A C12 H12C 109.00 no
H12B C12 H12C 109.00 no
C9 C12 H12C 109.00 no
C10 C13 H13B 109.00 no
C10 C13 H13C 110.00 no
C10 C13 H13A 109.00 no
H13A C13 H13C 109.00 no
H13B C13 H13C 110.00 no
H13A C13 H13B 109.00 no
N4 C14 H14A 110.00 no
N4 C14 H14B 110.00 no
C15 C14 H14B 110.00 no
H14A C14 H14B 108.00 no
C15 C14 H14A 110.00 no
N5 C15 H15B 109.00 no
C14 C15 H15A 109.00 no
C14 C15 H15B 109.00 no
H15A C15 H15B 108.00 no
N5 C15 H15A 109.00 no
C17 C18 H18A 110.00 no
C17 C18 H18B 110.00 no
C19 C18 H18B 110.00 no
H18A C18 H18B 108.00 no
C19 C18 H18A 110.00 no
C19 C21 H21B 108.00 no
C22 C21 H21A 108.00 no
C19 C21 H21A 108.00 no
H21A C21 H21B 107.00 no
C22 C21 H21B 108.00 no
C17 C23 H23A 108.00 no
C22 C23 H23A 108.00 no
C22 C23 H23B 108.00 no
H23A C23 H23B 107.00 no
C17 C23 H23B 108.00 no
C17 C24 H24B 109.00 no
C17 C24 H24C 109.00 no
C17 C24 H24A 109.00 no
H24A C24 H24C 109.00 no
H24B C24 H24C 109.00 no
H24A C24 H24B 109.00 no
C19 C25 H25A 109.00 no
C19 C25 H25B 109.00 no
H25A C25 H25B 110.00 no
H25A C25 H25C 109.00 no
C19 C25 H25C 109.00 no
H25B C25 H25C 110.00 no
C22 C26 H26B 109.00 no
C22 C26 H26C 109.00 no
C22 C26 H26A 109.00 no
H26A C26 H26C 110.00 no
H26B C26 H26C 109.00 no
H26A C26 H26B 109.00 no
O6 C29 H29A 110.00 no
O6 C29 H29B 109.00 no
O6 C29 H29C 109.00 no
H29A C29 H29B 109.00 no
H29A C29 H29C 110.00 no
H29B C29 H29C 109.00 no

loop_
_geom_bond_atom_site_label_1
_geom_bond_atom_site_label_2
_geom_bond_distance
_geom_bond_publ_flag
O1 C1 1.220(4) yes
O2 C2 1.225(3) yes
O3 C16 1.211(3) yes
O4 C20 1.208(4) yes
O5 C27 1.216(3) yes
O6 C29 1.298(8) yes
O6 H6 0.8400 no
N1 C2 1.363(4) yes
N1 C1 1.428(4) yes
N1 C5 1.469(4) yes
N2 C4 1.317(4) yes
N2 C1 1.361(4) yes
N3 C6 1.367(4) yes
N3 C3 1.300(4) yes
N4 C7 1.388(4) yes
N4 C4 1.357(4) yes
N4 C14 1.483(3) yes
N5 C16 1.408(4) yes
N5 C15 1.476(4) yes
N5 C20 1.408(4) yes
N6 C27 1.386(4) yes
N6 C28 1.376(4) yes
N7 C28 1.308(4) yes
N8 C28 1.306(4) yes
N6 H6N 0.89(4) no
N7 H7O 0.77(4) no
N7 H7N 0.93(4) no
N8 H8N 0.88(4) no
N8 H8O 0.81(4) no
C2 C3 1.477(4) no
C3 C4 1.441(4) no
C6 C7 1.417(4) no
C6 C8 1.403(4) no
C7 C11 1.400(4) no
C8 C9 1.377(4) no
C9 C10 1.427(4) no
C9 C12 1.505(5) no
C10 C11 1.377(4) no
C10 C13 1.496(4) no
C14 C15 1.527(4) no
C16 C17 1.519(4) no
C17 C23 1.544(4) no
C17 C18 1.526(4) no
C17 C24 1.529(4) no
C18 C19 1.526(4) no
C19 C20 1.518(4) no
C19 C21 1.542(4) no
C19 C25 1.528(4) no
C21 C22 1.548(4) no
C22 C23 1.539(4) no
C22 C26 1.544(4) no
C22 C27 1.536(4) no
C5 H5C 0.9800 no
C5 H5A 0.9800 no
C5 H5B 0.9800 no
C8 H8 0.9500 no
C11 H11 0.9500 no
C12 H12C 0.9800 no
C12 H12A 0.9800 no
C12 H12B 0.9800 no
C13 H13C 0.9800 no
C13 H13A 0.9800 no
C13 H13B 0.9800 no
C14 H14A 0.9900 no
C14 H14B 0.9900 no
C15 H15B 0.9900 no
C15 H15A 0.9900 no
C18 H18B 0.9900 no
C18 H18A 0.9900 no
C21 H21B 0.9900 no
C21 H21A 0.9900 no
C23 H23A 0.9900 no
C23 H23B 0.9900 no
C24 H24B 0.9800 no
C24 H24A 0.9800 no
C24 H24C 0.9800 no
C25 H25B 0.9800 no
C25 H25C 0.9800 no
C25 H25A 0.9800 no
C26 H26C 0.9800 no
C26 H26A 0.9800 no
C26 H26B 0.9800 no
C29 H29A 0.9800 no
C29 H29B 0.9800 no
C29 H29C 0.9800 no

loop_
_geom_contact_atom_site_label_1
_geom_contact_atom_site_label_2
_geom_contact_distance
_geom_contact_site_symmetry_2
_geom_contact_publ_flag
Cl1 C28 3.582(3) . no
Cl1 N6 3.093(3) . no
Cl1 N8 3.099(3) . no
Cl1 C29 3.532(6) 3_655 no
Cl1 C8 3.557(3) 1_565 no
Cl1 H8N 2.28(4) . no
Cl1 H21A 2.8100 . no
Cl1 H8 2.6100 1_565 no
Cl1 H23B 2.7100 2_655 no
Cl1 H24C 2.9100 2_655 no
Cl1 H6N 2.26(4) . no
Cl1 H29C 2.9200 3_655 no
O1 N6 3.229(4) 3_656 no
O1 C28 3.149(4) 3_656 no
O1 C29 3.185(6) 4_445 no
O1 O6 2.706(6) 4_445 no
O2 N3 2.768(3) . no
O2 N8 2.792(4) 1_545 no
O2 C2 3.163(4) 3_646 no
O3 N7 2.887(3) 3_656 no
O3 C3 3.364(3) . no
O3 C7 3.399(3) . no
O3 N4 3.017(3) . no
O3 O5 3.188(3) . no
O3 C4 3.011(3) . no
O4 C4 3.173(3) 2_555 no
O4 C14 3.264(4) . no
O4 C6 3.172(4) 2_555 no
O4 C3 2.906(4) 2_555 no
O4 C7 3.327(3) 2_555 no
O4 N3 2.999(3) 2_555 no
O5 C16 2.912(3) . no
O5 N7 2.662(3) . no
O5 O3 3.188(3) . no
O5 C15 3.415(3) . no
O5 N5 3.030(3) . no
O6 C13 3.314(7) . no
O6 O1 2.706(6) 4_544 no
O6 C26 3.393(6) 2_645 no
O1 H6 1.9000 4_445 no
O1 H26A 2.9100 3_656 no
O1 H5A 2.3500 . no
O2 H8O 1.99(4) 1_545 no
O2 H5C 2.3800 . no
O2 H13C 2.6000 2_545 no
O3 H15B 2.3400 . no
O3 H7O 2.23(4) 3_656 no
O3 H24A 2.8300 . no
O3 H24B 2.5700 . no
O4 H25C 2.5600 . no
O4 H25A 2.9000 . no
O4 H14B 2.8300 . no
O4 H15A 2.3900 . no
O5 H23A 2.4200 . no
O5 H7N 1.95(4) . no
O6 H13B 2.3600 . no
O6 H26C 2.7300 2_645 no
N2 C15 3.206(4) . no
N3 O4 2.999(3) 2_545 no
N3 O2 2.768(3) . no
N3 N4 2.794(3) . no
N3 N8 3.223(4) 1_545 no
N4 C16 3.197(4) . no
N4 N5 2.910(3) . no
N4 O3 3.017(3) . no
N4 N3 2.794(3) . no
N5 C11 3.369(4) . no
N5 C22 3.283(4) . no
N5 C7 3.186(3) . no
N5 C27 2.985(3) . no
N5 O5 3.030(3) . no
N5 N4 2.910(3) . no
N6 Cl1 3.093(3) . no
N6 C20 3.399(4) . no
N6 O1 3.229(4) 3_656 no
N7 O5 2.662(3) . no
N7 O3 2.887(3) 3_656 no
N8 O2 2.792(4) 1_565 no
N8 C1 3.375(5) 3_656 no
N8 C11 3.441(4) 2_555 no
N8 N3 3.223(4) 1_565 no
N8 Cl1 3.099(3) . no
N2 H29C 2.9000 4_445 no
N2 H15B 2.7300 . no
N2 H14A 2.3800 . no
N3 H14B 2.9400 2_545 no
N3 H5C 2.8500 3_646 no
N3 H8O 2.80(4) 1_545 no
N5 H18A 2.9000 . no
N6 H26A 2.7000 . no
N6 H21A 2.5300 . no
N7 H15B 2.9100 3_656 no
N8 H11 2.8600 2_555 no
N8 H5A 2.9400 3_656 no
C1 C28 3.310(4) 3_656 no
C1 N8 3.375(5) 3_656 no
C1 C29 3.512(7) 4_445 no
C2 O2 3.163(4) 3_646 no
C2 C2 3.517(4) 3_646 no
C3 O3 3.364(3) . no
C3 O4 2.906(4) 2_545 no
C4 O3 3.011(3) . no
C4 O4 3.173(3) 2_545 no
C5 C24 3.480(5) 3_646 no
C6 O4 3.172(4) 2_545 no
C7 C16 3.306(4) . no
C7 O3 3.399(3) . no
C7 O4 3.327(3) 2_545 no
C7 N5 3.186(3) . no
C8 C15 3.566(4) 2_545 no
C8 Cl1 3.557(3) 1_545 no
C8 C14 3.271(4) 2_545 no
C11 N5 3.369(4) . no
C11 N8 3.441(4) 2_545 no
C11 C20 3.464(4) . no
C13 C29 3.590(6) . no
C13 O6 3.314(7) . no
C14 O4 3.264(4) . no
C14 C8 3.271(4) 2_555 no
C15 C8 3.566(4) 2_555 no
C15 O5 3.415(3) . no
C15 N2 3.206(4) . no
C16 O5 2.912(3) . no
C16 C7 3.306(4) . no
C16 C27 3.134(4) . no
C16 N4 3.197(4) . no
C16 C21 3.559(4) . no
C20 C27 3.119(4) . no
C20 N6 3.399(4) . no
C20 C23 3.520(4) . no
C20 C11 3.464(4) . no
C21 C16 3.559(4) . no
C22 N5 3.283(4) . no
C23 C20 3.520(4) . no
C24 C5 3.480(5) 3_646 no
C26 O6 3.393(6) 2_655 no
C27 N5 2.985(3) . no
C27 C16 3.134(4) . no
C27 C20 3.119(4) . no
C28 O1 3.149(4) 3_656 no
C28 C1 3.310(4) 3_656 no
C28 Cl1 3.582(3) . no
C29 O1 3.185(6) 4_544 no
C29 C1 3.512(7) 4_544 no
C29 Cl1 3.532(6) 3_655 no
C29 C13 3.590(6) . no
C1 H6 2.7400 4_445 no
C2 H8O 2.92(4) 1_545 no
C4 H15B 2.9200 . no
C5 H24B 3.0100 3_646 no
C5 H24A 3.1000 3_646 no
C6 H15A 3.0200 2_545 no
C8 H15A 2.9300 2_545 no
C8 H14B 3.0500 2_545 no
C8 H14A 2.8400 2_545 no
C9 H15A 3.0600 2_545 no
C10 H18A 2.9900 . no
C11 H14B 2.5400 . no
C11 H18A 2.9900 . no
C12 H13A 2.8700 . no
C12 H13B 2.8900 . no
C13 H25A 3.0300 . no
C13 H23A 3.0100 4_444 no
C13 H7O 3.08(4) 2_545 no
C13 H29B 3.0700 . no
C13 H12C 2.4500 . no
C14 H8 3.0800 2_555 no
C14 H11 2.6300 . no
C20 H14B 3.0600 . no
C20 H11 3.0700 . no
C21 H6N 2.59(4) . no
C24 H5C 3.0300 3_646 no
C24 H29B 3.0100 4_545 no
C26 H6N 2.82(4) . no
C26 H12B 2.8700 2_655 no
C26 H6 3.0100 2_655 no
C27 H7N 2.49(4) . no
C29 H13B 2.6400 . no
H5A O1 2.3500 . no
H5A N8 2.9400 3_656 no
H5B H24B 2.5700 3_646 no
H5C H24A 2.5900 3_646 no
H5C C24 3.0300 3_646 no
H5C N3 2.8500 3_646 no
H5C O2 2.3800 . no
H6 C1 2.7400 4_544 no
H6 O1 1.9000 4_544 no
H6 H26C 2.4000 2_645 no
H6 C26 3.0100 2_645 no
H6N H8N 2.19(6) . no
H6N C26 2.82(4) . no
H6N C21 2.59(4) . no
H6N H21A 1.9600 . no
H6N H26A 2.3200 . no
H6N Cl1 2.26(4) . no
H7N O5 1.95(4) . no
H7N C27 2.49(4) . no
H7N H15B 2.5300 3_656 no
H7O H8O 2.37(5) . no
H7O C13 3.08(4) 2_555 no
H7O O3 2.23(4) 3_656 no
H8 Cl1 2.6100 1_545 no
H8 C14 3.0800 2_545 no
H8 H14A 2.5200 2_545 no
H8N H6N 2.19(6) . no
H8N Cl1 2.28(4) . no
H8O C2 2.92(4) 1_565 no
H8O H7O 2.37(5) . no
H8O O2 1.99(4) 1_565 no
H8O N3 2.80(4) 1_565 no
H11 H13C 2.2900 . no
H11 C20 3.0700 . no
H11 N8 2.8600 2_545 no
H11 H14B 1.9600 . no
H11 C14 2.6300 . no
H12B C26 2.8700 2_645 no
H12B H26C 2.4700 2_645 no
H12B H26B 2.4200 2_645 no
H12C H13A 2.2500 . no
H12C C13 2.4500 . no
H12C H13B 2.2500 . no
H13A C12 2.8700 . no
H13A H23A 2.2500 4_444 no
H13A H12C 2.2500 . no
H13B O6 2.3600 . no
H13B H29B 2.2300 . no
H13B H12C 2.2500 . no
H13B C29 2.6400 . no
H13B C12 2.8900 . no
H13C O2 2.6000 2_555 no
H13C H11 2.2900 . no
H14A H8 2.5200 2_555 no
H14A N2 2.3800 . no
H14A C8 2.8400 2_555 no
H14B O4 2.8300 . no
H14B N3 2.9400 2_555 no
H14B C11 2.5400 . no
H14B H11 1.9600 . no
H14B C8 3.0500 2_555 no
H14B C20 3.0600 . no
H15A C6 3.0200 2_555 no
H15A C8 2.9300 2_555 no
H15A C9 3.0600 2_555 no
H15A O4 2.3900 . no
H15B N2 2.7300 . no
H15B C4 2.9200 . no
H15B O3 2.3400 . no
H15B H7N 2.5300 3_656 no
H15B N7 2.9100 3_656 no
H18A N5 2.9000 . no
H18A H25A 2.5200 . no
H18A C11 2.9900 . no
H18A H24A 2.5300 . no
H18A C10 2.9900 . no
H18B H24C 2.5300 . no
H18B H23B 2.5800 . no
H18B H21B 2.5400 . no
H18B H25B 2.5400 . no
H21A N6 2.5300 . no
H21A H6N 1.9600 . no
H21A H25C 2.4900 . no
H21A Cl1 2.8100 . no
H21B H25B 2.4400 . no
H21B H26B 2.3900 . no
H21B H18B 2.5400 . no
H23A O5 2.4200 . no
H23A H13A 2.2500 4_545 no
H23A C13 3.0100 4_545 no
H23A H24B 2.4900 . no
H23B Cl1 2.7100 2_645 no
H23B H18B 2.5800 . no
H23B H24C 2.4200 . no
H23B H26B 2.3400 . no
H24A C5 3.1000 3_646 no
H24A H18A 2.5300 . no
H24A O3 2.8300 . no
H24A H5C 2.5900 3_646 no
H24B H23A 2.4900 . no
H24B O3 2.5700 . no
H24B H29B 2.5400 4_545 no
H24B C5 3.0100 3_646 no
H24B H5B 2.5700 3_646 no
H24C H18B 2.5300 . no
H24C Cl1 2.9100 2_645 no
H24C H23B 2.4200 . no
H25A H18A 2.5200 . no
H25A O4 2.9000 . no
H25A C13 3.0300 . no
H25B H21B 2.4400 . no
H25B H18B 2.5400 . no
H25C H21A 2.4900 . no
H25C H29A 2.4400 3_655 no
H25C O4 2.5600 . no
H26A N6 2.7000 . no
H26A O1 2.9100 3_656 no
H26A H6N 2.3200 . no
H26B H23B 2.3400 . no
H26B H21B 2.3900 . no
H26B H12B 2.4200 2_655 no
H26C H12B 2.4700 2_655 no
H26C H6 2.4000 2_655 no
H26C O6 2.7300 2_655 no
H29A H25C 2.4400 3_655 no
H29B C13 3.0700 . no
H29B H24B 2.5400 4_444 no
H29B C24 3.0100 4_444 no
H29B H13B 2.2300 . no
H29C N2 2.9000 4_544 no
H29C Cl1 2.9200 3_655 no

loop_
_geom_hbond_atom_site_label_D
_geom_hbond_atom_site_label_H
_geom_hbond_atom_site_label_A
_geom_hbond_distance_DH
_geom_hbond_distance_HA
_geom_hbond_distance_DA
_geom_hbond_angle_DHA
_geom_hbond_site_symmetry_A
_geom_hbond_publ_flag
O6 H6 O1 0.8400 1.9000 2.706(6) 162.00 4_544 yes
N6 H6N Cl1 0.89(4) 2.26(4) 3.093(3) 155(3) . yes
N7 H7N O5 0.93(4) 1.95(4) 2.662(3) 132(3) . yes
N7 H7O O3 0.77(4) 2.23(4) 2.887(3) 144(4) 3_656 yes
N8 H8N Cl1 0.88(4) 2.28(4) 3.099(3) 154(3) . yes
N8 H8O O2 0.81(4) 1.99(4) 2.792(4) 177(4) 1_565 yes
C8 H8 Cl1 0.9500 2.6100 3.557(3) 174.00 1_545 yes
C13 H13B O6 0.9800 2.3600 3.314(7) 165.00 . yes
C15 H15B O3 0.9900 2.3400 2.706(3) 101.00 . yes
C21 H21A Cl1 0.9900 2.8100 3.731(3) 154.00 . yes
C21 H21A N6 0.9900 2.5300 2.949(4) 105.00 . yes
C23 H23A O5 0.9900 2.4200 2.790(3) 102.00 . yes
C23 H23B Cl1 0.9900 2.7100 3.657(3) 160.00 2_645 yes

loop_
_geom_torsion_atom_site_label_1
_geom_torsion_atom_site_label_2
_geom_torsion_atom_site_label_3
_geom_torsion_atom_site_label_4
_geom_torsion
_geom_torsion_publ_flag
C2 N1 C1 O1 -177.9(3) no
C5 N1 C1 O1 3.9(5) no
C2 N1 C1 N2 2.5(5) no
C5 N1 C1 N2 -175.7(3) no
C5 N1 C2 O2 -0.8(4) no
C1 N1 C2 C3 -0.9(4) no
C1 N1 C2 O2 -178.9(3) no
C5 N1 C2 C3 177.3(3) no
C4 N2 C1 O1 -179.5(3) no
C4 N2 C1 N1 0.0(5) no
C1 N2 C4 N4 176.5(3) no
C1 N2 C4 C3 -4.2(4) no
C3 N3 C6 C8 -176.2(3) no
C3 N3 C6 C7 0.8(4) no
C6 N3 C3 C4 -5.9(4) no
C6 N3 C3 C2 174.0(2) no
C14 N4 C4 C3 -172.1(2) no
C14 N4 C4 N2 7.3(4) no
C4 N4 C14 C15 80.3(3) no
C4 N4 C7 C6 -6.0(4) no
C14 N4 C7 C11 -14.1(4) no
C7 N4 C14 C15 -93.2(3) no
C7 N4 C4 N2 -179.1(3) no
C4 N4 C7 C11 172.6(3) no
C7 N4 C4 C3 1.5(4) no
C14 N4 C7 C6 167.3(2) no
C16 N5 C20 O4 -179.1(3) no
C16 N5 C15 C14 -96.4(3) no
C15 N5 C16 C17 -175.3(2) no
C20 N5 C16 C17 3.0(4) no
C16 N5 C20 C19 -0.6(4) no
C15 N5 C16 O3 4.7(4) no
C20 N5 C16 O3 -177.0(2) no
C15 N5 C20 C19 177.8(2) no
C15 N5 C20 O4 -0.8(4) no
C20 N5 C15 C14 85.1(3) no
C27 N6 C28 N8 168.1(3) no
C27 N6 C28 N7 -12.4(4) no
C28 N6 C27 C22 -167.5(3) no
C28 N6 C27 O5 9.7(4) no
N1 C2 C3 C4 -2.8(4) no
N1 C2 C3 N3 177.3(3) no
O2 C2 C3 C4 175.2(3) no
O2 C2 C3 N3 -4.7(4) no
N3 C3 C4 N2 -174.5(3) no
C2 C3 C4 N2 5.7(4) no
C2 C3 C4 N4 -175.1(2) no
N3 C3 C4 N4 4.9(4) no
C8 C6 C7 N4 -178.0(2) no
N3 C6 C7 C11 -173.7(3) no
N3 C6 C8 C9 170.9(3) no
N3 C6 C7 N4 5.0(4) no
C8 C6 C7 C11 3.3(4) no
C7 C6 C8 C9 -6.2(4) no
C6 C7 C11 C10 1.5(4) no
N4 C7 C11 C10 -177.2(3) no
C6 C8 C9 C10 4.1(4) no
C6 C8 C9 C12 -173.8(3) no
C12 C9 C10 C11 178.7(3) no
C8 C9 C10 C13 -178.2(3) no
C8 C9 C10 C11 0.8(4) no
C12 C9 C10 C13 -0.3(4) no
C9 C10 C11 C7 -3.6(4) no
C13 C10 C11 C7 175.4(3) no
N4 C14 C15 N5 56.3(3) no
O3 C16 C17 C23 -92.3(3) no
O3 C16 C17 C18 147.4(3) no
N5 C16 C17 C24 -153.7(2) no
N5 C16 C17 C18 -32.6(3) no
O3 C16 C17 C24 26.4(4) no
N5 C16 C17 C23 87.7(3) no
C23 C17 C18 C19 -60.0(3) no
C24 C17 C18 C19 -180.0(3) no
C16 C17 C18 C19 60.4(3) no
C24 C17 C23 C22 174.6(2) no
C18 C17 C23 C22 53.2(3) no
C16 C17 C23 C22 -66.8(3) no
C17 C18 C19 C25 -178.7(3) no
C17 C18 C19 C20 -58.3(3) no
C17 C18 C19 C21 61.1(3) no
C18 C19 C20 N5 28.2(3) no
C18 C19 C20 O4 -153.4(3) no
C20 C19 C21 C22 64.7(3) no
C25 C19 C21 C22 -176.9(2) no
C21 C19 C20 O4 87.1(3) no
C21 C19 C20 N5 -91.3(3) no
C18 C19 C21 C22 -55.4(3) no
C25 C19 C20 O4 -31.5(4) no
C25 C19 C20 N5 150.0(3) no
C19 C21 C22 C26 164.3(2) no
C19 C21 C22 C27 -78.8(3) no
C19 C21 C22 C23 45.9(3) no
C21 C22 C23 C17 -44.8(3) no
C26 C22 C23 C17 -163.9(2) no
C23 C22 C27 N6 -169.8(2) no
C26 C22 C27 O5 -103.1(3) no
C26 C22 C27 N6 74.1(3) no
C27 C22 C23 C17 82.6(3) no
C21 C22 C27 O5 137.2(3) no
C21 C22 C27 N6 -45.6(3) no
C23 C22 C27 O5 13.0(4) no
